data_7057671
loop_
_publ_author_name
'Roy, Ankana'
'Das, Partha Jyoti'
'Diskin-Posner, Yael'
'Firer, Michael'
'Grynszpan, Flavio'
'Montag, Michael'

_publ_section_title
;
 Quenching of syn-bimane fluorescence by Na+ complexation
;
_journal_issue 19
_journal_name_full 'New Journal of Chemistry'
_journal_page_first 15541
_journal_paper_doi 10.1039/C8NJ01945B
_journal_volume 42
_journal_year 2018
_chemical_formula_moiety 'C60 H72 N12 Na2 O12, 2(C24 H20 B)'
_chemical_formula_sum 'C108 H112 B2 N12 Na2 O12'
_chemical_formula_weight 1837.69
_space_group_crystal_system monoclinic
_space_group_IT_number 14
_space_group_name_Hall '-P 2yn'
_space_group_name_H-M_alt 'P 1 21/n 1'
_symmetry_space_group_name_Hall '-P 2yn'
_symmetry_space_group_name_H-M 'P 1 21/n 1'
_atom_sites_solution_hydrogens mixed
_audit_creation_method SHELXL-2014/7
_audit_update_record
;
2018-02-05 deposited with the CCDC.
2018-08-27 downloaded from the CCDC.
;
_cell_angle_alpha 90
_cell_angle_beta 98.5130(10)
_cell_angle_gamma 90
_cell_formula_units_Z 2
_cell_length_a 15.2728(2)
_cell_length_b 10.34190(10)
_cell_length_c 30.0963(3)
_cell_measurement_reflns_used 16137
_cell_measurement_temperature 100(2)
_cell_measurement_theta_max 79.7040
_cell_measurement_theta_min 4.5410
_cell_volume 4701.33(9)
_computing_cell_refinement 'CrysAlisPro 1.171.39.4c (Rigaku OD, 2015)'
_computing_data_collection 'CrysAlisPro 1.171.39.4c (Rigaku OD, 2015)'
_computing_data_reduction 'CrysAlisPro 1.171.39.4c (Rigaku OD, 2015)'
_computing_structure_refinement 'SHELXL-2014/7 (Sheldrick, 2014)'
_computing_structure_solution 'SHELXT (Sheldrick, 2014)'
_diffrn_ambient_temperature 100(2)
_diffrn_measured_fraction_theta_full 0.998
_diffrn_measured_fraction_theta_max 0.977
_diffrn_measurement_device_type 'XtaLAB Pro: Kappa dual offset/far'
_diffrn_measurement_method '\w scans'
_diffrn_radiation_type CuK\a
_diffrn_radiation_wavelength 1.54184
_diffrn_reflns_av_R_equivalents 0.0390
_diffrn_reflns_av_unetI/netI 0.0361
_diffrn_reflns_Laue_measured_fraction_full 0.998
_diffrn_reflns_Laue_measured_fraction_max 0.977
_diffrn_reflns_limit_h_max 19
_diffrn_reflns_limit_h_min -19
_diffrn_reflns_limit_k_max 12
_diffrn_reflns_limit_k_min -12
_diffrn_reflns_limit_l_max 29
_diffrn_reflns_limit_l_min -38
_diffrn_reflns_number 41296
_diffrn_reflns_point_group_measured_fraction_full 0.998
_diffrn_reflns_point_group_measured_fraction_max 0.977
_diffrn_reflns_theta_full 67.684
_diffrn_reflns_theta_max 80.195
_diffrn_reflns_theta_min 4.526
_exptl_absorpt_coefficient_mu 0.760
_exptl_absorpt_correction_T_max 1.000
_exptl_absorpt_correction_T_min 0.764
_exptl_absorpt_correction_type gaussian
_exptl_absorpt_process_details
;
CrysAlisPro 1.171.39.4c (Rigaku Oxford Diffraction, 2015)
Numerical absorption correction based on gaussian integration over
            a multifaceted crystal model
Empirical absorption correction using spherical harmonics,
 implemented in SCALE3 ABSPACK scaling algorithm
;
_exptl_crystal_colour 'clear light yellow'
_exptl_crystal_density_diffrn 1.298
_exptl_crystal_description plate
_exptl_crystal_F_000 1944
_exptl_crystal_size_max 0.323
_exptl_crystal_size_mid 0.055
_exptl_crystal_size_min 0.023
_refine_diff_density_max 0.358
_refine_diff_density_min -0.286
_refine_diff_density_rms 0.045
_refine_ls_extinction_method none
_refine_ls_goodness_of_fit_ref 1.048
_refine_ls_hydrogen_treatment constr
_refine_ls_matrix_type full
_refine_ls_number_parameters 633
_refine_ls_number_reflns 10062
_refine_ls_number_restraints 0
_refine_ls_restrained_S_all 1.048
_refine_ls_R_factor_all 0.0525
_refine_ls_R_factor_gt 0.0451
_refine_ls_shift/su_max 0.004
_refine_ls_shift/su_mean 0.000
_refine_ls_structure_factor_coef Fsqd
_refine_ls_weighting_details 'w=1/[\s^2^(Fo^2^)+(0.0538P)^2^+2.1213P] where P=(Fo^2^+2Fc^2^)/3'
_refine_ls_weighting_scheme calc
_refine_ls_wR_factor_gt 0.1158
_refine_ls_wR_factor_ref 0.1201
_reflns_Friedel_coverage 0.000
_reflns_number_gt 8704
_reflns_number_total 10062
_reflns_threshold_expression 'I > 2\s(I)'
_cod_data_source_file c8nj01945b2.cif
_cod_data_source_block Miki6
_cod_depositor_comments 'Adding full bibliography for 7057668--7057672.cif.'
_cod_database_code 7057671
_shelx_shelxl_version_number 2014/7
_shelx_space_group_comment
;
The symmetry employed for this shelxl refinement is uniquely defined
by the following loop, which should always be used as a source of
symmetry information in preference to the above space-group names.
They are only intended as comments.
;
_shelx_estimated_absorpt_t_min 0.791
_shelx_estimated_absorpt_t_max 0.983

loop_
_space_group_symop_operation_xyz
'x, y, z'
'-x+1/2, y+1/2, -z+1/2'
'-x, -y, -z'
'x-1/2, -y-1/2, z-1/2'

loop_
_atom_site_label
_atom_site_type_symbol
_atom_site_fract_x
_atom_site_fract_y
_atom_site_fract_z
_atom_site_U_iso_or_equiv
_atom_site_adp_type
_atom_site_occupancy
_atom_site_site_symmetry_order
_atom_site_calc_flag
_atom_site_refinement_flags_posn
_atom_site_refinement_flags_adp
_atom_site_refinement_flags_occupancy
_atom_site_disorder_assembly
_atom_site_disorder_group
Na1 Na 0.40032(4) 0.48021(6) -0.02127(2) 0.02620(13) Uani 1 1 d . . . . .
O1 O 0.45075(7) 0.56246(11) 0.05767(3) 0.0298(2) Uani 1 1 d . . . . .
O2 O 0.64772(7) 0.47525(11) 0.09680(3) 0.0295(2) Uani 1 1 d . . . . .
O3 O 0.49460(7) 0.67436(10) -0.02416(3) 0.0272(2) Uani 1 1 d . . . . .
O4 O 0.67564(7) 0.72200(11) 0.04229(4) 0.0306(2) Uani 1 1 d . . . . .
O5 O 0.25464(7) 0.54274(11) -0.01374(4) 0.0296(2) Uani 1 1 d . . . . .
O6 O 0.21355(8) 0.29321(12) 0.04317(4) 0.0354(3) Uani 1 1 d . . . . .
N1 N 0.52532(8) 0.53485(14) 0.12989(4) 0.0289(3) Uani 1 1 d . . . . .
N2 N 0.50143(9) 0.52008(14) 0.17226(4) 0.0293(3) Uani 1 1 d . . . . .
N3 N 0.58958(9) 0.84837(13) -0.01073(4) 0.0302(3) Uani 1 1 d . . . . .
N4 N 0.59411(9) 0.97144(13) -0.02725(4) 0.0302(3) Uani 1 1 d . . . . .
N5A N 0.14173(16) 0.3862(3) -0.02351(10) 0.0290(8) Uani 0.511(5) 1 d . . P A 1
N6A N 0.05781(16) 0.3793(3) -0.04818(9) 0.0280(8) Uani 0.511(5) 1 d . . P A 1
N5 N 0.12639(18) 0.4345(3) -0.00467(10) 0.0268(7) Uiso 0.489(5) 1 d . . P A 2
N6 N 0.04167(18) 0.4270(3) -0.02897(10) 0.0263(7) Uiso 0.489(5) 1 d . . P A 2
C1 C 0.44873(10) 0.54831(14) 0.09793(5) 0.0261(3) Uani 1 1 d . . . . .
C2 C 0.37597(10) 0.54551(15) 0.12402(5) 0.0274(3) Uani 1 1 d . . . . .
C3 C 0.40947(10) 0.52478(15) 0.16791(5) 0.0272(3) Uani 1 1 d . . . . .
C4 C 0.56901(10) 0.45350(15) 0.19905(5) 0.0267(3) Uani 1 1 d . . . . .
C5 C 0.63608(10) 0.43136(15) 0.17505(5) 0.0257(3) Uani 1 1 d . . . . .
C6 C 0.60977(10) 0.47818(15) 0.12963(5) 0.0261(3) Uani 1 1 d . . . . .
C7 C 0.28167(11) 0.56310(19) 0.10404(6) 0.0359(4) Uani 1 1 d . . . . .
H7A H 0.2720 0.6531 0.0972 0.054 Uiso 1 1 d R U . . .
H7B H 0.2439 0.5362 0.1251 0.054 Uiso 1 1 d R U . . .
H7C H 0.2684 0.5133 0.0770 0.054 Uiso 1 1 d R U . . .
C8 C 0.36275(11) 0.51612(18) 0.20782(5) 0.0343(4) Uani 1 1 d . . . . .
H8A H 0.3670 0.4276 0.2195 0.051 Uiso 1 1 calc R U . . .
H8B H 0.3003 0.5392 0.1991 0.051 Uiso 1 1 calc R U . . .
H8C H 0.3902 0.5758 0.2311 0.051 Uiso 1 1 calc R U . . .
C9 C 0.56186(11) 0.42398(17) 0.24646(5) 0.0312(3) Uani 1 1 d . . . . .
H9A H 0.5472 0.5031 0.2617 0.047 Uiso 1 1 calc R U . . .
H9B H 0.6184 0.3897 0.2615 0.047 Uiso 1 1 calc R U . . .
H9C H 0.5152 0.3595 0.2476 0.047 Uiso 1 1 calc R U . . .
C10 C 0.72465(10) 0.37177(17) 0.18955(5) 0.0313(3) Uani 1 1 d . . . . .
H10A H 0.7318 0.2963 0.1707 0.047 Uiso 1 1 calc R U . . .
H10B H 0.7293 0.3447 0.2210 0.047 Uiso 1 1 calc R U . . .
H10C H 0.7711 0.4351 0.1865 0.047 Uiso 1 1 calc R U . . .
C11 C 0.51469(9) 0.78550(14) -0.03313(5) 0.0239(3) Uani 1 1 d . . . . .
C12 C 0.47352(10) 0.87928(15) -0.06517(5) 0.0251(3) Uani 1 1 d . . . . .
C13 C 0.52324(10) 0.98957(15) -0.06094(5) 0.0252(3) Uani 1 1 d . . . . .
C14 C 0.67035(10) 1.02949(15) -0.00552(5) 0.0265(3) Uani 1 1 d . . . . .
C15 C 0.71350(10) 0.94388(15) 0.02443(5) 0.0270(3) Uani 1 1 d . . . . .
C16 C 0.66320(10) 0.82338(15) 0.02195(5) 0.0260(3) Uani 1 1 d . . . . .
C17 C 0.39306(11) 0.85180(17) -0.09810(5) 0.0325(3) Uani 1 1 d . . . . .
H17A H 0.4106 0.8184 -0.1259 0.049 Uiso 1 1 calc R U . . .
H17B H 0.3589 0.9316 -0.1045 0.049 Uiso 1 1 calc R U . . .
H17C H 0.3566 0.7873 -0.0855 0.049 Uiso 1 1 calc R U . . .
C18 C 0.51040(11) 1.11239(16) -0.08665(5) 0.0315(3) Uani 1 1 d . . . . .
H18A H 0.5124 1.1853 -0.0657 0.047 Uiso 1 1 calc R U . . .
H18B H 0.4528 1.1109 -0.1060 0.047 Uiso 1 1 calc R U . . .
H18C H 0.5575 1.1221 -0.1052 0.047 Uiso 1 1 calc R U . . .
C19 C 0.69266(11) 1.16443(16) -0.01608(6) 0.0324(3) Uani 1 1 d . . . . .
H19A H 0.7037 1.1695 -0.0473 0.049 Uiso 1 1 calc R U . . .
H19B H 0.7458 1.1916 0.0041 0.049 Uiso 1 1 calc R U . . .
H19C H 0.6432 1.2214 -0.0120 0.049 Uiso 1 1 calc R U . . .
C20 C 0.79777(11) 0.96059(17) 0.05615(6) 0.0359(4) Uani 1 1 d . . . . .
H20A H 0.7851 0.9598 0.0871 0.054 Uiso 1 1 calc R U . . .
H20B H 0.8252 1.0432 0.0501 0.054 Uiso 1 1 calc R U . . .
H20C H 0.8384 0.8897 0.0520 0.054 Uiso 1 1 calc R U . . .
C21 C 0.18008(10) 0.51059(16) -0.03032(5) 0.0308(3) Uani 1 1 d . . . . .
C22 C 0.11866(10) 0.56371(15) -0.06683(5) 0.0264(3) Uani 1 1 d . . . . .
C23 C 0.04169(10) 0.49777(16) -0.07094(6) 0.0317(3) Uani 1 1 d . . . . .
C24 C 0.00700(10) 0.29994(17) -0.02303(6) 0.0342(4) Uani 1 1 d . . . . .
C25 C 0.06170(10) 0.24379(15) 0.01080(5) 0.0289(3) Uani 1 1 d . . . . .
C26 C 0.14603(11) 0.31136(17) 0.01738(6) 0.0329(3) Uani 1 1 d . . . . .
C27 C 0.14242(13) 0.6735(2) -0.09389(7) 0.0514(5) Uani 1 1 d . . . . .
H27A H 0.1234 0.7545 -0.0813 0.077 Uiso 1 1 calc R U . . .
H27B H 0.1130 0.6640 -0.1249 0.077 Uiso 1 1 calc R U . . .
H27C H 0.2067 0.6752 -0.0934 0.077 Uiso 1 1 calc R U . . .
C28 C -0.04214(10) 0.51761(17) -0.10241(5) 0.0313(3) Uani 1 1 d . . . . .
H28A H -0.0344 0.5884 -0.1231 0.047 Uiso 1 1 calc R U . . .
H28B H -0.0899 0.5393 -0.0853 0.047 Uiso 1 1 calc R U . . .
H28C H -0.0573 0.4381 -0.1196 0.047 Uiso 1 1 calc R U . . .
C29 C -0.08519(10) 0.26697(18) -0.04306(6) 0.0353(4) Uani 1 1 d . . . . .
H29A H -0.1244 0.3396 -0.0389 0.053 Uiso 1 1 calc R U . . .
H29B H -0.1046 0.1900 -0.0282 0.053 Uiso 1 1 calc R U . . .
H29C H -0.0873 0.2497 -0.0752 0.053 Uiso 1 1 calc R U . . .
C30 C 0.04536(15) 0.1327(2) 0.04014(7) 0.0529(5) Uani 1 1 d . . . . .
H30A H 0.0516 0.1617 0.0715 0.079 Uiso 1 1 calc R U . . .
H30B H 0.0884 0.0641 0.0373 0.079 Uiso 1 1 calc R U . . .
H30C H -0.0147 0.0995 0.0309 0.079 Uiso 1 1 calc R U . . .
C31 C 0.05200(10) 0.35577(15) 0.22768(5) 0.0264(3) Uani 1 1 d . . . . .
C32 C -0.00799(10) 0.26497(15) 0.20625(5) 0.0272(3) Uani 1 1 d . . . . .
H32 H -0.0682 0.2698 0.2106 0.033 Uiso 1 1 calc R U . . .
C33 C 0.01750(11) 0.16766(16) 0.17868(5) 0.0314(3) Uani 1 1 d . . . . .
H33 H -0.0253 0.1081 0.1647 0.038 Uiso 1 1 calc R U . . .
C34 C 0.10448(11) 0.15731(17) 0.17151(5) 0.0334(4) Uani 1 1 d . . . . .
H34 H 0.1221 0.0902 0.1532 0.040 Uiso 1 1 calc R U . . .
C35 C 0.16574(11) 0.24657(18) 0.19157(5) 0.0348(4) Uani 1 1 d . . . . .
H35 H 0.2257 0.2415 0.1867 0.042 Uiso 1 1 calc R U . . .
C36 C 0.13949(10) 0.34342(17) 0.21881(5) 0.0314(3) Uani 1 1 d . . . . .
H36 H 0.1825 0.4039 0.2320 0.038 Uiso 1 1 calc R U . . .
C37 C 0.09360(10) 0.50763(15) 0.30262(5) 0.0272(3) Uani 1 1 d . . . . .
C38 C 0.15752(10) 0.42022(17) 0.32260(5) 0.0297(3) Uani 1 1 d . . . . .
H38 H 0.1633 0.3392 0.3084 0.036 Uiso 1 1 calc R U . . .
C39 C 0.21321(10) 0.44783(18) 0.36266(5) 0.0332(3) Uani 1 1 d . . . . .
H39 H 0.2560 0.3860 0.3751 0.040 Uiso 1 1 calc R U . . .
C40 C 0.20649(11) 0.56446(18) 0.38437(5) 0.0337(4) Uani 1 1 d . . . . .
H40 H 0.2448 0.5837 0.4114 0.040 Uiso 1 1 calc R U . . .
C41 C 0.14295(11) 0.65280(17) 0.36607(5) 0.0315(3) Uani 1 1 d . . . . .
H41 H 0.1369 0.7328 0.3808 0.038 Uiso 1 1 calc R U . . .
C42 C 0.08810(10) 0.62436(16) 0.32617(5) 0.0294(3) Uani 1 1 d . . . . .
H42 H 0.0450 0.6864 0.3143 0.035 Uiso 1 1 calc R U . . .
C43 C 0.01843(10) 0.60070(15) 0.22154(5) 0.0272(3) Uani 1 1 d . . . . .
C44 C -0.05576(11) 0.62402(16) 0.18897(5) 0.0301(3) Uani 1 1 d . . . . .
H44 H -0.1064 0.5705 0.1887 0.036 Uiso 1 1 calc R U . . .
C45 C -0.05854(12) 0.72195(17) 0.15705(5) 0.0359(4) Uani 1 1 d . . . . .
H45 H -0.1105 0.7350 0.1359 0.043 Uiso 1 1 calc R U . . .
C46 C 0.01498(13) 0.80059(17) 0.15619(6) 0.0384(4) Uani 1 1 d . . . . .
H46 H 0.0135 0.8684 0.1348 0.046 Uiso 1 1 calc R U . . .
C47 C 0.09064(12) 0.77891(17) 0.18695(6) 0.0370(4) Uani 1 1 d . . . . .
H47 H 0.1417 0.8309 0.1863 0.044 Uiso 1 1 calc R U . . .
C48 C 0.09177(11) 0.68080(16) 0.21882(5) 0.0315(3) Uani 1 1 d . . . . .
H48 H 0.1443 0.6676 0.2395 0.038 Uiso 1 1 calc R U . . .
C49 C -0.07135(10) 0.45165(15) 0.27603(5) 0.0260(3) Uani 1 1 d . . . . .
C50 C -0.08586(10) 0.33258(16) 0.29599(5) 0.0300(3) Uani 1 1 d . . . . .
H50 H -0.0427 0.2665 0.2959 0.036 Uiso 1 1 calc R U . . .
C51 C -0.16072(11) 0.30663(17) 0.31593(5) 0.0330(3) Uani 1 1 d . . . . .
H51 H -0.1678 0.2244 0.3290 0.040 Uiso 1 1 calc R U . . .
C52 C -0.22489(10) 0.40119(18) 0.31655(5) 0.0317(3) Uani 1 1 d . . . . .
H52 H -0.2762 0.3845 0.3300 0.038 Uiso 1 1 calc R U . . .
C53 C -0.21306(10) 0.52008(17) 0.29736(5) 0.0314(3) Uani 1 1 d . . . . .
H53 H -0.2567 0.5855 0.2975 0.038 Uiso 1 1 calc R U . . .
C54 C -0.13725(10) 0.54481(16) 0.27779(5) 0.0286(3) Uani 1 1 d . . . . .
H54 H -0.1302 0.6278 0.2652 0.034 Uiso 1 1 calc R U . . .
B1 B 0.02265(11) 0.47863(17) 0.25689(6) 0.0259(3) Uani 1 1 d . . . . .

loop_
_atom_site_aniso_label
_atom_site_aniso_U_11
_atom_site_aniso_U_22
_atom_site_aniso_U_33
_atom_site_aniso_U_23
_atom_site_aniso_U_13
_atom_site_aniso_U_12
Na1 0.0229(3) 0.0273(3) 0.0276(3) 0.0023(2) 0.0008(2) -0.0027(2)
O1 0.0341(6) 0.0305(6) 0.0244(5) 0.0025(4) 0.0029(4) 0.0004(5)
O2 0.0281(5) 0.0352(6) 0.0259(5) 0.0015(4) 0.0058(4) -0.0036(4)
O3 0.0273(5) 0.0245(5) 0.0299(5) 0.0010(4) 0.0046(4) -0.0045(4)
O4 0.0315(5) 0.0274(6) 0.0318(5) 0.0016(4) 0.0008(4) -0.0014(4)
O5 0.0235(5) 0.0339(6) 0.0308(5) -0.0032(4) 0.0022(4) -0.0023(4)
O6 0.0329(6) 0.0396(7) 0.0323(6) 0.0032(5) 0.0002(5) 0.0030(5)
N1 0.0276(6) 0.0371(7) 0.0221(6) 0.0037(5) 0.0037(5) 0.0011(5)
N2 0.0272(6) 0.0385(8) 0.0223(6) 0.0035(5) 0.0040(5) -0.0001(5)
N3 0.0312(6) 0.0244(7) 0.0325(7) 0.0067(5) -0.0032(5) -0.0078(5)
N4 0.0327(7) 0.0238(7) 0.0324(7) 0.0053(5) -0.0004(5) -0.0069(5)
N5A 0.0188(12) 0.0354(16) 0.0310(15) 0.0053(12) -0.0028(10) -0.0031(10)
N6A 0.0188(11) 0.0355(16) 0.0288(14) 0.0031(12) 0.0000(10) -0.0030(10)
C1 0.0286(7) 0.0218(7) 0.0272(7) 0.0009(6) 0.0016(6) -0.0013(6)
C2 0.0276(7) 0.0257(8) 0.0283(7) 0.0000(6) 0.0023(6) -0.0010(6)
C3 0.0257(7) 0.0267(8) 0.0289(7) 0.0002(6) 0.0031(6) -0.0009(6)
C4 0.0274(7) 0.0259(7) 0.0255(7) 0.0002(6) -0.0001(6) -0.0046(6)
C5 0.0263(7) 0.0248(7) 0.0254(7) -0.0009(6) 0.0012(5) -0.0039(6)
C6 0.0250(7) 0.0251(7) 0.0276(7) -0.0001(6) 0.0021(6) -0.0045(6)
C7 0.0292(8) 0.0445(10) 0.0330(8) 0.0020(7) 0.0014(6) 0.0013(7)
C8 0.0300(8) 0.0430(10) 0.0306(8) 0.0031(7) 0.0066(6) 0.0009(7)
C9 0.0307(8) 0.0376(9) 0.0249(7) 0.0023(6) 0.0027(6) -0.0016(7)
C10 0.0283(7) 0.0359(9) 0.0288(7) -0.0009(6) 0.0010(6) -0.0012(6)
C11 0.0233(6) 0.0264(7) 0.0229(6) -0.0020(5) 0.0067(5) -0.0023(6)
C12 0.0260(7) 0.0270(7) 0.0230(6) -0.0005(6) 0.0062(5) 0.0008(6)
C13 0.0275(7) 0.0268(7) 0.0226(7) 0.0000(6) 0.0079(5) 0.0019(6)
C14 0.0264(7) 0.0263(8) 0.0287(7) -0.0042(6) 0.0104(6) -0.0038(6)
C15 0.0252(7) 0.0255(8) 0.0314(7) -0.0047(6) 0.0075(6) -0.0036(6)
C16 0.0251(7) 0.0278(8) 0.0255(7) -0.0011(6) 0.0050(5) -0.0005(6)
C17 0.0321(8) 0.0335(9) 0.0304(8) -0.0005(6) -0.0001(6) 0.0010(7)
C18 0.0357(8) 0.0291(8) 0.0309(8) 0.0049(6) 0.0092(6) 0.0025(6)
C19 0.0338(8) 0.0268(8) 0.0388(8) -0.0016(6) 0.0125(7) -0.0056(6)
C20 0.0297(8) 0.0325(9) 0.0443(9) -0.0045(7) 0.0015(7) -0.0027(7)
C21 0.0236(7) 0.0342(9) 0.0344(8) 0.0027(6) 0.0032(6) -0.0024(6)
C22 0.0252(7) 0.0288(8) 0.0258(7) -0.0040(6) 0.0054(5) 0.0005(6)
C23 0.0252(7) 0.0320(8) 0.0369(8) 0.0057(7) 0.0010(6) -0.0005(6)
C24 0.0260(7) 0.0336(9) 0.0435(9) 0.0064(7) 0.0073(7) -0.0019(6)
C25 0.0311(7) 0.0267(8) 0.0299(7) -0.0021(6) 0.0079(6) -0.0002(6)
C26 0.0280(7) 0.0347(9) 0.0356(8) 0.0068(7) 0.0033(6) 0.0019(6)
C27 0.0342(9) 0.0636(14) 0.0515(11) 0.0262(10) -0.0098(8) -0.0149(9)
C28 0.0236(7) 0.0345(9) 0.0350(8) -0.0005(7) 0.0017(6) 0.0018(6)
C29 0.0255(7) 0.0365(9) 0.0441(9) 0.0006(7) 0.0056(7) -0.0040(7)
C30 0.0548(12) 0.0523(12) 0.0471(11) 0.0175(9) -0.0068(9) -0.0223(10)
C31 0.0272(7) 0.0290(8) 0.0236(7) 0.0017(6) 0.0052(5) 0.0019(6)
C32 0.0282(7) 0.0287(8) 0.0249(7) 0.0014(6) 0.0044(6) 0.0017(6)
C33 0.0389(8) 0.0279(8) 0.0267(7) -0.0005(6) 0.0028(6) 0.0002(7)
C34 0.0428(9) 0.0321(9) 0.0264(7) -0.0012(6) 0.0084(6) 0.0100(7)
C35 0.0316(8) 0.0451(10) 0.0293(8) 0.0000(7) 0.0095(6) 0.0077(7)
C36 0.0285(7) 0.0379(9) 0.0287(7) -0.0020(6) 0.0075(6) -0.0008(6)
C37 0.0244(7) 0.0313(8) 0.0279(7) -0.0013(6) 0.0106(6) -0.0037(6)
C38 0.0274(7) 0.0344(8) 0.0285(7) -0.0028(6) 0.0079(6) -0.0012(6)
C39 0.0270(7) 0.0440(10) 0.0294(7) 0.0006(7) 0.0065(6) -0.0013(7)
C40 0.0294(7) 0.0467(10) 0.0258(7) -0.0035(7) 0.0071(6) -0.0103(7)
C41 0.0339(8) 0.0337(9) 0.0291(7) -0.0058(6) 0.0114(6) -0.0088(7)
C42 0.0278(7) 0.0328(8) 0.0294(7) -0.0021(6) 0.0097(6) -0.0027(6)
C43 0.0278(7) 0.0278(8) 0.0279(7) -0.0041(6) 0.0108(6) 0.0011(6)
C44 0.0324(8) 0.0299(8) 0.0296(7) -0.0028(6) 0.0095(6) 0.0021(6)
C45 0.0432(9) 0.0352(9) 0.0302(8) -0.0006(7) 0.0089(7) 0.0099(7)
C46 0.0559(11) 0.0298(9) 0.0332(8) 0.0026(7) 0.0189(8) 0.0048(8)
C47 0.0457(9) 0.0301(9) 0.0397(9) -0.0013(7) 0.0213(7) -0.0056(7)
C48 0.0313(8) 0.0329(8) 0.0327(8) -0.0033(6) 0.0128(6) -0.0017(6)
C49 0.0256(7) 0.0302(8) 0.0222(6) -0.0038(6) 0.0034(5) -0.0023(6)
C50 0.0261(7) 0.0338(8) 0.0305(7) 0.0020(6) 0.0055(6) 0.0003(6)
C51 0.0320(8) 0.0376(9) 0.0297(7) 0.0050(7) 0.0055(6) -0.0061(7)
C52 0.0257(7) 0.0446(10) 0.0259(7) -0.0042(6) 0.0073(6) -0.0080(7)
C53 0.0265(7) 0.0365(9) 0.0327(8) -0.0079(7) 0.0088(6) -0.0023(6)
C54 0.0266(7) 0.0295(8) 0.0307(7) -0.0044(6) 0.0072(6) -0.0036(6)
B1 0.0239(7) 0.0276(8) 0.0273(8) -0.0013(6) 0.0071(6) -0.0016(6)

loop_
_atom_type_symbol
_atom_type_description
_atom_type_scat_dispersion_real
_atom_type_scat_dispersion_imag
_atom_type_scat_source
C C 0.0181 0.0091 'International Tables Vol C Tables 4.2.6.8 and 6.1.1.4'
H H 0.0000 0.0000 'International Tables Vol C Tables 4.2.6.8 and 6.1.1.4'
B B 0.0090 0.0039 'International Tables Vol C Tables 4.2.6.8 and 6.1.1.4'
N N 0.0311 0.0180 'International Tables Vol C Tables 4.2.6.8 and 6.1.1.4'
Na Na 0.1353 0.1239 'International Tables Vol C Tables 4.2.6.8 and 6.1.1.4'
O O 0.0492 0.0322 'International Tables Vol C Tables 4.2.6.8 and 6.1.1.4'

loop_
_geom_angle_atom_site_label_1
_geom_angle_atom_site_label_2
_geom_angle_atom_site_label_3
_geom_angle
_geom_angle_site_symmetry_1
_geom_angle_site_symmetry_3
O2 Na1 O5 82.78(4) 3_665 .
O2 Na1 O4 81.18(4) 3_665 3_665
O5 Na1 O4 80.81(4) . 3_665
O2 Na1 O3 84.62(4) 3_665 .
O5 Na1 O3 110.01(4) . .
O4 Na1 O3 160.94(4) 3_665 .
O2 Na1 O3 137.58(4) 3_665 3_665
O5 Na1 O3 130.96(4) . 3_665
O4 Na1 O3 80.58(4) 3_665 3_665
O3 Na1 O3 101.90(4) . 3_665
O2 Na1 O1 148.98(5) 3_665 .
O5 Na1 O1 88.74(4) . .
O4 Na1 O1 126.90(4) 3_665 .
O3 Na1 O1 70.34(4) . .
O3 Na1 O1 67.88(4) 3_665 .
O2 Na1 O1 78.41(4) 3_665 3_665
O5 Na1 O1 161.00(4) . 3_665
O4 Na1 O1 98.74(4) 3_665 3_665
O3 Na1 O1 65.81(4) . 3_665
O3 Na1 O1 67.03(4) 3_665 3_665
O1 Na1 O1 106.12(3) . 3_665
O2 Na1 Na1 121.12(4) 3_665 3_665
O5 Na1 Na1 142.54(4) . 3_665
O4 Na1 Na1 127.82(4) 3_665 3_665
O3 Na1 Na1 51.52(3) . 3_665
O3 Na1 Na1 50.38(3) 3_665 3_665
O1 Na1 Na1 55.53(3) . 3_665
O1 Na1 Na1 50.59(3) 3_665 3_665
C1 O1 Na1 146.98(10) . .
C1 O1 Na1 121.81(10) . 3_665
Na1 O1 Na1 73.88(3) . 3_665
C6 O2 Na1 131.91(10) . 3_665
C11 O3 Na1 158.35(10) . .
C11 O3 Na1 123.53(9) . 3_665
Na1 O3 Na1 78.10(4) . 3_665
C16 O4 Na1 125.36(10) . 3_665
C21 O5 Na1 136.25(11) . .
N2 N1 C1 109.54(12) . .
N2 N1 C6 108.87(12) . .
C1 N1 C6 134.59(13) . .
N1 N2 C3 108.01(12) . .
N1 N2 C4 108.25(12) . .
C3 N2 C4 136.23(13) . .
N4 N3 C11 109.75(12) . .
N4 N3 C16 110.28(12) . .
C11 N3 C16 139.90(13) . .
N3 N4 C13 108.40(12) . .
N3 N4 C14 108.36(12) . .
C13 N4 C14 143.13(14) . .
N6A N5A C21 109.5(2) . .
N6A N5A C26 110.5(2) . .
C21 N5A C26 129.1(2) . .
N5A N6A C23 107.3(2) . .
N5A N6A C24 106.2(2) . .
C23 N6A C24 133.7(2) . .
N6 N5 C21 107.9(2) . .
N6 N5 C26 107.8(2) . .
C21 N5 C26 129.1(2) . .
N5 N6 C24 108.5(2) . .
N5 N6 C23 107.9(2) . .
C24 N6 C23 127.8(2) . .
O1 C1 N1 123.22(14) . .
O1 C1 C2 132.07(14) . .
N1 C1 C2 104.68(12) . .
C3 C2 C1 108.66(13) . .
C3 C2 C7 127.88(14) . .
C1 C2 C7 123.46(13) . .
C2 C3 N2 109.02(13) . .
C2 C3 C8 129.55(14) . .
N2 C3 C8 121.31(13) . .
C5 C4 N2 109.16(13) . .
C5 C4 C9 130.38(14) . .
N2 C4 C9 120.39(14) . .
C4 C5 C6 108.64(13) . .
C4 C5 C10 129.58(14) . .
C6 C5 C10 121.78(13) . .
O2 C6 N1 123.89(13) . .
O2 C6 C5 131.14(14) . .
N1 C6 C5 104.97(12) . .
C2 C7 H7A 108.3 . .
C2 C7 H7B 109.8 . .
H7A C7 H7B 109.5 . .
C2 C7 H7C 110.3 . .
H7A C7 H7C 109.5 . .
H7B C7 H7C 109.5 . .
C3 C8 H8A 109.5 . .
C3 C8 H8B 109.5 . .
H8A C8 H8B 109.5 . .
C3 C8 H8C 109.5 . .
H8A C8 H8C 109.5 . .
H8B C8 H8C 109.5 . .
C4 C9 H9A 109.5 . .
C4 C9 H9B 109.5 . .
H9A C9 H9B 109.5 . .
C4 C9 H9C 109.5 . .
H9A C9 H9C 109.5 . .
H9B C9 H9C 109.5 . .
C5 C10 H10A 109.5 . .
C5 C10 H10B 109.5 . .
H10A C10 H10B 109.5 . .
C5 C10 H10C 109.5 . .
H10A C10 H10C 109.5 . .
H10B C10 H10C 109.5 . .
O3 C11 N3 122.78(13) . .
O3 C11 C12 132.52(14) . .
N3 C11 C12 104.70(12) . .
C13 C12 C11 108.51(13) . .
C13 C12 C17 127.94(14) . .
C11 C12 C17 123.47(14) . .
C12 C13 N4 108.63(13) . .
C12 C13 C18 129.57(14) . .
N4 C13 C18 121.80(14) . .
C15 C14 N4 108.74(13) . .
C15 C14 C19 130.54(14) . .
N4 C14 C19 120.72(14) . .
C14 C15 C16 108.76(13) . .
C14 C15 C20 129.35(14) . .
C16 C15 C20 121.88(14) . .
O4 C16 N3 124.14(14) . .
O4 C16 C15 132.00(14) . .
N3 C16 C15 103.85(13) . .
C12 C17 H17A 109.5 . .
C12 C17 H17B 109.5 . .
H17A C17 H17B 109.5 . .
C12 C17 H17C 109.5 . .
H17A C17 H17C 109.5 . .
H17B C17 H17C 109.5 . .
C13 C18 H18A 109.5 . .
C13 C18 H18B 109.5 . .
H18A C18 H18B 109.5 . .
C13 C18 H18C 109.5 . .
H18A C18 H18C 109.5 . .
H18B C18 H18C 109.5 . .
C14 C19 H19A 109.5 . .
C14 C19 H19B 109.5 . .
H19A C19 H19B 109.5 . .
C14 C19 H19C 109.5 . .
H19A C19 H19C 109.5 . .
H19B C19 H19C 109.5 . .
C15 C20 H20A 109.5 . .
C15 C20 H20B 109.5 . .
H20A C20 H20B 109.5 . .
C15 C20 H20C 109.5 . .
H20A C20 H20C 109.5 . .
H20B C20 H20C 109.5 . .
O5 C21 N5 120.05(17) . .
O5 C21 N5A 124.04(17) . .
O5 C21 C22 132.04(15) . .
N5 C21 C22 104.98(15) . .
N5A C21 C22 102.47(15) . .
C23 C22 C21 109.67(14) . .
C23 C22 C27 128.42(15) . .
C21 C22 C27 121.91(14) . .
C22 C23 N6A 107.96(16) . .
C22 C23 N6 106.62(16) . .
C22 C23 C28 130.09(15) . .
N6A C23 C28 120.07(16) . .
N6 C23 C28 120.59(16) . .
C25 C24 N6A 108.92(16) . .
C25 C24 N6 106.79(17) . .
C25 C24 C29 130.60(16) . .
N6A C24 C29 118.37(16) . .
N6 C24 C29 120.22(17) . .
C24 C25 C26 109.47(14) . .
C24 C25 C30 129.71(16) . .
C26 C25 C30 120.80(15) . .
O6 C26 N5 122.00(18) . .
O6 C26 N5A 123.76(17) . .
O6 C26 C25 131.83(16) . .
N5 C26 C25 103.97(16) . .
N5A C26 C25 102.33(15) . .
C22 C27 H27A 109.5 . .
C22 C27 H27B 109.5 . .
H27A C27 H27B 109.5 . .
C22 C27 H27C 109.5 . .
H27A C27 H27C 109.5 . .
H27B C27 H27C 109.5 . .
C23 C28 H28A 109.5 . .
C23 C28 H28B 109.5 . .
H28A C28 H28B 109.5 . .
C23 C28 H28C 109.5 . .
H28A C28 H28C 109.5 . .
H28B C28 H28C 109.5 . .
C24 C29 H29A 109.5 . .
C24 C29 H29B 109.5 . .
H29A C29 H29B 109.5 . .
C24 C29 H29C 109.5 . .
H29A C29 H29C 109.5 . .
H29B C29 H29C 109.5 . .
C25 C30 H30A 109.5 . .
C25 C30 H30B 109.5 . .
H30A C30 H30B 109.5 . .
C25 C30 H30C 109.5 . .
H30A C30 H30C 109.5 . .
H30B C30 H30C 109.5 . .
C32 C31 C36 115.25(14) . .
C32 C31 B1 123.55(13) . .
C36 C31 B1 120.89(14) . .
C33 C32 C31 122.42(14) . .
C33 C32 H32 118.8 . .
C31 C32 H32 118.8 . .
C34 C33 C32 120.53(15) . .
C34 C33 H33 119.7 . .
C32 C33 H33 119.7 . .
C33 C34 C35 118.86(15) . .
C33 C34 H34 120.6 . .
C35 C34 H34 120.6 . .
C34 C35 C36 120.08(15) . .
C34 C35 H35 120.0 . .
C36 C35 H35 120.0 . .
C35 C36 C31 122.84(15) . .
C35 C36 H36 118.6 . .
C31 C36 H36 118.6 . .
C38 C37 C42 115.28(14) . .
C38 C37 B1 124.88(14) . .
C42 C37 B1 119.69(14) . .
C39 C38 C37 122.36(15) . .
C39 C38 H38 118.8 . .
C37 C38 H38 118.8 . .
C40 C39 C38 120.49(16) . .
C40 C39 H39 119.8 . .
C38 C39 H39 119.8 . .
C39 C40 C41 118.93(15) . .
C39 C40 H40 120.5 . .
C41 C40 H40 120.5 . .
C40 C41 C42 120.05(15) . .
C40 C41 H41 120.0 . .
C42 C41 H41 120.0 . .
C41 C42 C37 122.88(15) . .
C41 C42 H42 118.6 . .
C37 C42 H42 118.6 . .
C48 C43 C44 115.19(15) . .
C48 C43 B1 122.32(14) . .
C44 C43 B1 122.20(14) . .
C45 C44 C43 123.04(16) . .
C45 C44 H44 118.5 . .
C43 C44 H44 118.5 . .
C46 C45 C44 119.76(16) . .
C46 C45 H45 120.1 . .
C44 C45 H45 120.1 . .
C47 C46 C45 119.23(16) . .
C47 C46 H46 120.4 . .
C45 C46 H46 120.4 . .
C46 C47 C48 120.05(16) . .
C46 C47 H47 120.0 . .
C48 C47 H47 120.0 . .
C47 C48 C43 122.70(16) . .
C47 C48 H48 118.7 . .
C43 C48 H48 118.7 . .
C54 C49 C50 115.35(13) . .
C54 C49 B1 124.41(14) . .
C50 C49 B1 119.97(13) . .
C51 C50 C49 123.05(15) . .
C51 C50 H50 118.5 . .
C49 C50 H50 118.5 . .
C52 C51 C50 119.77(16) . .
C52 C51 H51 120.1 . .
C50 C51 H51 120.1 . .
C53 C52 C51 119.05(14) . .
C53 C52 H52 120.5 . .
C51 C52 H52 120.5 . .
C52 C53 C54 120.43(15) . .
C52 C53 H53 119.8 . .
C54 C53 H53 119.8 . .
C53 C54 C49 122.34(15) . .
C53 C54 H54 118.8 . .
C49 C54 H54 118.8 . .
C31 B1 C43 103.59(12) . .
C31 B1 C49 112.12(12) . .
C43 B1 C49 113.77(13) . .
C31 B1 C37 112.92(12) . .
C43 B1 C37 110.98(12) . .
C49 B1 C37 103.77(11) . .

loop_
_geom_bond_atom_site_label_1
_geom_bond_atom_site_label_2
_geom_bond_distance
_geom_bond_site_symmetry_2
Na1 O2 2.3292(12) 3_665
Na1 O5 2.3600(12) .
Na1 O4 2.4295(12) 3_665
Na1 O3 2.4798(12) .
Na1 O3 2.5199(12) 3_665
Na1 O1 2.5335(12) .
Na1 O1 2.7030(12) 3_665
Na1 Na1 3.1499(11) 3_665
O1 C1 1.2253(18) .
O1 Na1 2.7031(12) 3_665
O2 C6 1.2177(18) .
O2 Na1 2.3293(12) 3_665
O3 C11 1.2299(18) .
O3 Na1 2.5200(12) 3_665
O4 C16 1.2147(19) .
O4 Na1 2.4295(12) 3_665
O5 C21 1.2198(18) .
O6 C26 1.2101(19) .
N1 N2 1.3856(17) .
N1 C1 1.4072(19) .
N1 C6 1.418(2) .
N2 C3 1.3919(19) .
N2 C4 1.394(2) .
N3 N4 1.3719(18) .
N3 C11 1.3991(19) .
N3 C16 1.4038(19) .
N4 C13 1.3820(19) .
N4 C14 1.3850(19) .
N5A N6A 1.385(3) .
N5A C21 1.441(3) .
N5A C26 1.447(3) .
N6A C23 1.408(3) .
N6A C24 1.422(3) .
N5 N6 1.391(4) .
N5 C21 1.440(3) .
N5 C26 1.447(3) .
N6 C24 1.438(3) .
N6 C23 1.460(3) .
C1 C2 1.453(2) .
C2 C3 1.361(2) .
C2 C7 1.487(2) .
C3 C8 1.488(2) .
C4 C5 1.357(2) .
C4 C9 1.479(2) .
C5 C6 1.450(2) .
C5 C10 1.492(2) .
C7 H7A 0.9599 .
C7 H7B 0.9600 .
C7 H7C 0.9600 .
C8 H8A 0.9800 .
C8 H8B 0.9800 .
C8 H8C 0.9800 .
C9 H9A 0.9800 .
C9 H9B 0.9800 .
C9 H9C 0.9800 .
C10 H10A 0.9800 .
C10 H10B 0.9800 .
C10 H10C 0.9800 .
C11 C12 1.444(2) .
C12 C13 1.366(2) .
C12 C17 1.487(2) .
C13 C18 1.485(2) .
C14 C15 1.362(2) .
C14 C19 1.482(2) .
C15 C16 1.460(2) .
C15 C20 1.495(2) .
C17 H17A 0.9800 .
C17 H17B 0.9800 .
C17 H17C 0.9800 .
C18 H18A 0.9800 .
C18 H18B 0.9800 .
C18 H18C 0.9800 .
C19 H19A 0.9800 .
C19 H19B 0.9800 .
C19 H19C 0.9800 .
C20 H20A 0.9800 .
C20 H20B 0.9800 .
C20 H20C 0.9800 .
C21 C22 1.444(2) .
C22 C23 1.349(2) .
C22 C27 1.474(2) .
C23 C28 1.490(2) .
C24 C25 1.349(2) .
C24 C29 1.487(2) .
C25 C26 1.453(2) .
C25 C30 1.492(2) .
C27 H27A 0.9800 .
C27 H27B 0.9800 .
C27 H27C 0.9800 .
C28 H28A 0.9800 .
C28 H28B 0.9800 .
C28 H28C 0.9800 .
C29 H29A 0.9800 .
C29 H29B 0.9800 .
C29 H29C 0.9800 .
C30 H30A 0.9800 .
C30 H30B 0.9800 .
C30 H30C 0.9800 .
C31 C32 1.401(2) .
C31 C36 1.407(2) .
C31 B1 1.644(2) .
C32 C33 1.396(2) .
C32 H32 0.9500 .
C33 C34 1.381(2) .
C33 H33 0.9500 .
C34 C35 1.387(3) .
C34 H34 0.9500 .
C35 C36 1.390(2) .
C35 H35 0.9500 .
C36 H36 0.9500 .
C37 C38 1.399(2) .
C37 C42 1.409(2) .
C37 B1 1.648(2) .
C38 C39 1.398(2) .
C38 H38 0.9500 .
C39 C40 1.383(2) .
C39 H39 0.9500 .
C40 C41 1.386(3) .
C40 H40 0.9500 .
C41 C42 1.390(2) .
C41 H41 0.9500 .
C42 H42 0.9500 .
C43 C48 1.405(2) .
C43 C44 1.405(2) .
C43 B1 1.646(2) .
C44 C45 1.392(2) .
C44 H44 0.9500 .
C45 C46 1.390(3) .
C45 H45 0.9500 .
C46 C47 1.388(3) .
C46 H46 0.9500 .
C47 C48 1.395(2) .
C47 H47 0.9500 .
C48 H48 0.9500 .
C49 C54 1.400(2) .
C49 C50 1.402(2) .
C49 B1 1.648(2) .
C50 C51 1.394(2) .
C50 H50 0.9500 .
C51 C52 1.387(2) .
C51 H51 0.9500 .
C52 C53 1.382(2) .
C52 H52 0.9500 .
C53 C54 1.398(2) .
C53 H53 0.9500 .
C54 H54 0.9500 .

loop_
_geom_torsion_atom_site_label_1
_geom_torsion_atom_site_label_2
_geom_torsion_atom_site_label_3
_geom_torsion_atom_site_label_4
_geom_torsion
_geom_torsion_site_symmetry_1
C1 N1 N2 C3 -0.38(17) .
C6 N1 N2 C3 -155.67(13) .
C1 N1 N2 C4 154.68(13) .
C6 N1 N2 C4 -0.61(17) .
C11 N3 N4 C13 -0.87(17) .
C16 N3 N4 C13 176.75(12) .
C11 N3 N4 C14 -178.00(12) .
C16 N3 N4 C14 -0.38(17) .
C21 N5A N6A C23 0.2(3) .
C26 N5A N6A C23 147.9(2) .
C21 N5A N6A C24 -147.5(2) .
C26 N5A N6A C24 0.3(3) .
C21 N5 N6 C24 142.7(3) .
C26 N5 N6 C24 -0.5(3) .
C21 N5 N6 C23 0.8(3) .
C26 N5 N6 C23 -142.4(3) .
Na1 O1 C1 N1 124.02(17) .
Na1 O1 C1 N1 13.2(2) 3_665
Na1 O1 C1 C2 -58.3(3) .
Na1 O1 C1 C2 -169.12(13) 3_665
N2 N1 C1 O1 -179.78(14) .
C6 N1 C1 O1 -33.5(3) .
N2 N1 C1 C2 2.03(16) .
C6 N1 C1 C2 148.29(16) .
O1 C1 C2 C3 179.03(17) .
N1 C1 C2 C3 -3.00(17) .
O1 C1 C2 C7 -1.0(3) .
N1 C1 C2 C7 176.98(15) .
C1 C2 C3 N2 2.87(18) .
C7 C2 C3 N2 -177.10(16) .
C1 C2 C3 C8 178.84(16) .
C7 C2 C3 C8 -1.1(3) .
N1 N2 C3 C2 -1.59(18) .
C4 N2 C3 C2 -146.21(18) .
N1 N2 C3 C8 -177.95(14) .
C4 N2 C3 C8 37.4(3) .
N1 N2 C4 C5 2.63(17) .
C3 N2 C4 C5 147.19(17) .
N1 N2 C4 C9 179.77(14) .
C3 N2 C4 C9 -35.7(3) .
N2 C4 C5 C6 -3.56(17) .
C9 C4 C5 C6 179.67(16) .
N2 C4 C5 C10 175.62(15) .
C9 C4 C5 C10 -1.1(3) .
Na1 O2 C6 N1 -12.0(2) 3_665
Na1 O2 C6 C5 169.01(12) 3_665
N2 N1 C6 O2 179.35(14) .
C1 N1 C6 O2 32.9(3) .
N2 N1 C6 C5 -1.47(16) .
C1 N1 C6 C5 -147.88(16) .
C4 C5 C6 O2 -177.81(16) .
C10 C5 C6 O2 2.9(3) .
C4 C5 C6 N1 3.09(17) .
C10 C5 C6 N1 -176.17(14) .
Na1 O3 C11 N3 161.25(19) .
Na1 O3 C11 N3 -15.58(19) 3_665
Na1 O3 C11 C12 -17.9(4) .
Na1 O3 C11 C12 165.25(12) 3_665
N4 N3 C11 O3 -178.90(13) .
C16 N3 C11 O3 4.6(3) .
N4 N3 C11 C12 0.47(16) .
C16 N3 C11 C12 -176.07(18) .
O3 C11 C12 C13 179.39(15) .
N3 C11 C12 C13 0.10(16) .
O3 C11 C12 C17 -3.6(2) .
N3 C11 C12 C17 177.11(14) .
C11 C12 C13 N4 -0.63(16) .
C17 C12 C13 N4 -177.47(14) .
C11 C12 C13 C18 178.50(14) .
C17 C12 C13 C18 1.7(3) .
N3 N4 C13 C12 0.93(17) .
C14 N4 C13 C12 176.4(2) .
N3 N4 C13 C18 -178.28(13) .
C14 N4 C13 C18 -2.8(3) .
N3 N4 C14 C15 -0.02(17) .
C13 N4 C14 C15 -175.5(2) .
N3 N4 C14 C19 -179.32(13) .
C13 N4 C14 C19 5.2(3) .
N4 C14 C15 C16 0.39(17) .
C19 C14 C15 C16 179.59(15) .
N4 C14 C15 C20 -179.26(15) .
C19 C14 C15 C20 -0.1(3) .
Na1 O4 C16 N3 15.4(2) 3_665
Na1 O4 C16 C15 -166.03(12) 3_665
N4 N3 C16 O4 179.50(14) .
C11 N3 C16 O4 -4.0(3) .
N4 N3 C16 C15 0.59(16) .
C11 N3 C16 C15 177.12(18) .
C14 C15 C16 O4 -179.38(16) .
C20 C15 C16 O4 0.3(3) .
C14 C15 C16 N3 -0.59(16) .
C20 C15 C16 N3 179.09(14) .
Na1 O5 C21 N5 105.5(2) .
Na1 O5 C21 N5A 66.7(3) .
Na1 O5 C21 C22 -97.0(2) .
N6 N5 C21 O5 172.0(2) .
C26 N5 C21 O5 -55.4(4) .
N6 N5 C21 C22 9.1(3) .
C26 N5 C21 C22 141.7(3) .
N6A N5A C21 O5 -177.9(2) .
C26 N5A C21 O5 42.2(4) .
N6A N5A C21 C22 -10.2(3) .
C26 N5A C21 C22 -150.1(2) .
O5 C21 C22 C23 -176.53(18) .
N5 C21 C22 C23 -16.6(2) .
N5A C21 C22 C23 17.2(2) .
O5 C21 C22 C27 3.7(3) .
N5 C21 C22 C27 163.6(2) .
N5A C21 C22 C27 -162.6(2) .
C21 C22 C23 N6A -17.9(2) .
C27 C22 C23 N6A 161.9(2) .
C21 C22 C23 N6 17.1(2) .
C27 C22 C23 N6 -163.1(2) .
C21 C22 C23 C28 178.10(17) .
C27 C22 C23 C28 -2.1(3) .
N5A N6A C23 C22 10.9(3) .
C24 N6A C23 C22 145.5(3) .
N5A N6A C23 C28 176.8(2) .
C24 N6A C23 C28 -48.5(4) .
N5 N6 C23 C22 -11.1(3) .
C24 N6 C23 C22 -143.4(2) .
N5 N6 C23 C28 -174.3(2) .
C24 N6 C23 C28 53.5(4) .
N5A N6A C24 C25 -10.3(3) .
C23 N6A C24 C25 -145.3(3) .
N5A N6A C24 C29 -175.5(2) .
C23 N6A C24 C29 49.5(4) .
N5 N6 C24 C25 12.0(3) .
C23 N6 C24 C25 144.0(3) .
N5 N6 C24 C29 176.2(2) .
C23 N6 C24 C29 -51.7(4) .
N6A C24 C25 C26 16.4(2) .
N6 C24 C25 C26 -18.8(2) .
C29 C24 C25 C26 179.19(18) .
N6A C24 C25 C30 -165.4(2) .
N6 C24 C25 C30 159.4(2) .
C29 C24 C25 C30 -2.6(3) .
N6 N5 C26 O6 -175.3(2) .
C21 N5 C26 O6 52.1(4) .
N6 N5 C26 C25 -10.3(3) .
C21 N5 C26 C25 -143.0(3) .
N6A N5A C26 O6 174.1(2) .
C21 N5A C26 O6 -46.3(4) .
N6A N5A C26 C25 8.8(3) .
C21 N5A C26 C25 148.4(2) .
C24 C25 C26 O6 -178.86(19) .
C30 C25 C26 O6 2.7(3) .
C24 C25 C26 N5 18.3(2) .
C30 C25 C26 N5 -160.1(2) .
C24 C25 C26 N5A -15.3(2) .
C30 C25 C26 N5A 166.3(2) .
C36 C31 C32 C33 1.1(2) .
B1 C31 C32 C33 174.69(14) .
C31 C32 C33 C34 0.1(2) .
C32 C33 C34 C35 -1.1(2) .
C33 C34 C35 C36 0.8(2) .
C34 C35 C36 C31 0.5(3) .
C32 C31 C36 C35 -1.4(2) .
B1 C31 C36 C35 -175.17(15) .
C42 C37 C38 C39 -1.2(2) .
B1 C37 C38 C39 -176.83(14) .
C37 C38 C39 C40 0.3(2) .
C38 C39 C40 C41 0.8(2) .
C39 C40 C41 C42 -0.9(2) .
C40 C41 C42 C37 0.0(2) .
C38 C37 C42 C41 1.1(2) .
B1 C37 C42 C41 176.94(14) .
C48 C43 C44 C45 -2.1(2) .
B1 C43 C44 C45 -176.00(14) .
C43 C44 C45 C46 0.9(2) .
C44 C45 C46 C47 0.8(2) .
C45 C46 C47 C48 -1.3(2) .
C46 C47 C48 C43 -0.1(2) .
C44 C43 C48 C47 1.7(2) .
B1 C43 C48 C47 175.55(14) .
C54 C49 C50 C51 0.6(2) .
B1 C49 C50 C51 174.97(14) .
C49 C50 C51 C52 0.0(2) .
C50 C51 C52 C53 -0.2(2) .
C51 C52 C53 C54 -0.3(2) .
C52 C53 C54 C49 1.0(2) .
C50 C49 C54 C53 -1.1(2) .
B1 C49 C54 C53 -175.16(14) .
C32 C31 B1 C43 -98.98(16) .
C36 C31 B1 C43 74.26(17) .
C32 C31 B1 C49 24.1(2) .
C36 C31 B1 C49 -162.66(14) .
C32 C31 B1 C37 140.88(14) .
C36 C31 B1 C37 -45.87(19) .
C48 C43 B1 C31 -91.11(16) .
C44 C43 B1 C31 82.32(16) .
C48 C43 B1 C49 146.90(14) .
C44 C43 B1 C49 -39.67(19) .
C48 C43 B1 C37 30.33(19) .
C44 C43 B1 C37 -156.24(13) .
C54 C49 B1 C31 -140.95(15) .
C50 C49 B1 C31 45.26(18) .
C54 C49 B1 C43 -23.8(2) .
C50 C49 B1 C43 162.40(13) .
C54 C49 B1 C37 96.89(16) .
C50 C49 B1 C37 -76.90(16) .
C38 C37 B1 C31 -17.6(2) .
C42 C37 B1 C31 166.93(13) .
C38 C37 B1 C43 -133.43(15) .
C42 C37 B1 C43 51.13(17) .
C38 C37 B1 C49 104.00(16) .
C42 C37 B1 C49 -71.44(16) .
